data_7151545
loop_
_publ_author_name
'Elena I. Klimova'
'Tatiana Klimova Berestneva'
'Arnaldo Cinquantini'
'Maddalena Corsini'
'Piero Zanello'
'Ruben A. Toscano'
'Sim\'on Hern\'andez-Ortega'
'Marcos Mart\'inez Garc\'ia'

_publ_section_title
;
 3,3-Diethyl- and 3,3-dibenzyl-1,2-diferrocenylcyclopropenes
;
_journal_issue 24
_journal_name_full 'Org. Biomol. Chem.'
_journal_page_first 4458
_journal_page_last 4464
_journal_paper_doi 10.1039/b307408k
_journal_volume 1
_journal_year 2003
_chemical_formula_sum 'C27 H28 Fe2'
_chemical_formula_weight 464.19
_chemical_name_systematic
;
3,3-diethyl-1,2-diferrocenylcyclopropene
;
_space_group_IT_number 14
_symmetry_cell_setting monoclinic
_symmetry_space_group_name_Hall '-P 2ybc'
_symmetry_space_group_name_H-M 'P 1 21/c 1'
_atom_sites_solution_hydrogens geom
_atom_sites_solution_primary direct
_atom_sites_solution_secondary difmap
_audit_creation_method SHELXL-97
_cell_angle_alpha 90.00
_cell_angle_beta 94.83(3)
_cell_angle_gamma 90.00
_cell_formula_units_Z 4
_cell_length_a 7.632(2)
_cell_length_b 15.352(4)
_cell_length_c 18.943(8)
_cell_measurement_reflns_used 30
_cell_measurement_temperature 293(2)
_cell_measurement_theta_max 12.38
_cell_measurement_theta_min 4.81
_cell_volume 2211.6(12)
_computing_cell_refinement 'XSCANS ver 2.1 1993'
_computing_data_collection 'XSCANS ver 2.1 1993'
_computing_data_reduction 'XSCANS ver 2.1 1993'
_computing_molecular_graphics 'SHELXTL V 6.10'
_computing_publication_material 'SHELXTL V 6.10'
_computing_structure_refinement 'SHELXL-97 (Sheldrick, 1997)'
_computing_structure_solution 'SHELXS-97 (Sheldrick, 1997)'
_diffrn_ambient_temperature 293(2)
_diffrn_measured_fraction_theta_full 0.999
_diffrn_measured_fraction_theta_max 0.999
_diffrn_measurement_device_type 'Siemens P4/PC diffractometer'
_diffrn_measurement_method \w-2\q
_diffrn_radiation_monochromator graphite
_diffrn_radiation_source 'fine-focus sealed tube'
_diffrn_radiation_type MoK\a
_diffrn_radiation_wavelength 0.71073
_diffrn_reflns_av_R_equivalents 0.0622
_diffrn_reflns_av_sigmaI/netI 0.1149
_diffrn_reflns_limit_h_max 9
_diffrn_reflns_limit_h_min 0
_diffrn_reflns_limit_k_max 18
_diffrn_reflns_limit_k_min 0
_diffrn_reflns_limit_l_max 22
_diffrn_reflns_limit_l_min -22
_diffrn_reflns_number 4195
_diffrn_reflns_theta_full 25.01
_diffrn_reflns_theta_max 25.01
_diffrn_reflns_theta_min 2.16
_diffrn_standards_decay_% 4.10
_diffrn_standards_interval_count 97
_diffrn_standards_number 3
_exptl_absorpt_coefficient_mu 1.322
_exptl_absorpt_correction_T_max 0.8381
_exptl_absorpt_correction_T_min 0.7714
_exptl_absorpt_correction_type 'analytical: face-indexed'
_exptl_crystal_colour deep-orange
_exptl_crystal_density_diffrn 1.394
_exptl_crystal_density_method 'not measured'
_exptl_crystal_description parallelepiped
_exptl_crystal_F_000 968
_exptl_crystal_size_max 0.36
_exptl_crystal_size_mid 0.20
_exptl_crystal_size_min 0.14
_refine_diff_density_max 0.604
_refine_diff_density_min -0.384
_refine_diff_density_rms 0.090
_refine_ls_extinction_method none
_refine_ls_goodness_of_fit_ref 1.007
_refine_ls_hydrogen_treatment noref
_refine_ls_matrix_type full
_refine_ls_number_parameters 264
_refine_ls_number_reflns 3884
_refine_ls_number_restraints 0
_refine_ls_restrained_S_all 1.007
_refine_ls_R_factor_all 0.1389
_refine_ls_R_factor_gt 0.0711
_refine_ls_shift/su_max 0.113
_refine_ls_shift/su_mean 0.007
_refine_ls_structure_factor_coef Fsqd
_refine_ls_weighting_details 'calc w=1/[\s^2^(Fo^2^)+(0.0692P)^2^] where P=(Fo^2^+2Fc^2^)/3'
_refine_ls_weighting_scheme calc
_refine_ls_wR_factor_gt 0.1517
_refine_ls_wR_factor_ref 0.1872
_reflns_number_gt 2186
_reflns_number_total 3884
_reflns_threshold_expression >2sigma(I)
_cod_data_source_file b307408k.txt
_cod_data_source_block compound_2
_cod_depositor_comments
;
The following automatic conversions were performed:
'_symmetry_cell_setting' value 'Monoclinic' changed to 'monoclinic'
according to '/home/saulius/struct/CIF-dictionaries/cif_core.dic'
dictionary named 'cif_core.dic' version 2.4.1 from 2010-06-29.

Automatic conversion script
Id: cif_fix_enum 1527 2010-12-29 10:47:43Z saulius 
;
_cod_original_sg_symbol_H-M 'P 21/c'
_cod_database_code 7151545

loop_
_symmetry_equiv_pos_as_xyz
'x, y, z'
'-x, y+1/2, -z+1/2'
'-x, -y, -z'
'x, -y-1/2, z-1/2'

loop_
_atom_site_label
_atom_site_type_symbol
_atom_site_fract_x
_atom_site_fract_y
_atom_site_fract_z
_atom_site_U_iso_or_equiv
_atom_site_adp_type
_atom_site_occupancy
_atom_site_symmetry_multiplicity
_atom_site_calc_flag
_atom_site_refinement_flags
_atom_site_disorder_assembly
_atom_site_disorder_group
Fe1 Fe 0.45436(14) 0.93437(7) 0.35903(6) 0.0494(3) Uani 1 1 d . . .
Fe2 Fe 0.02987(14) 0.78132(8) 0.09604(7) 0.0515(3) Uani 1 1 d . . .
C1 C 0.2084(10) 0.9929(5) 0.2279(4) 0.0485(17) Uani 1 1 d . . .
C2 C 0.1158(9) 0.9595(5) 0.1749(4) 0.0464(17) Uani 1 1 d . . .
C3 C 0.2307(11) 1.0336(6) 0.1567(5) 0.058(2) Uani 1 1 d . . .
C4 C 0.3908(17) 1.0098(8) 0.1151(8) 0.110(5) Uani 1 1 d . . .
H4A H 0.4172 0.9485 0.1225 0.080 Uiso 1 1 calc R . .
H4B H 0.3577 1.0179 0.0649 0.080 Uiso 1 1 calc R . .
C5 C 0.539(2) 1.0564(12) 0.1326(10) 0.172(8) Uani 1 1 d . . .
H5A H 0.6238 1.0449 0.0990 0.080 Uiso 1 1 calc R . .
H5B H 0.5877 1.0398 0.1791 0.080 Uiso 1 1 calc R . .
H5C H 0.5119 1.1174 0.1322 0.080 Uiso 1 1 calc R . .
C6 C 0.1555(16) 1.1214(7) 0.1372(6) 0.082(3) Uani 1 1 d . . .
H6A H 0.2466 1.1648 0.1470 0.080 Uiso 1 1 calc R . .
H6B H 0.1227 1.1223 0.0866 0.080 Uiso 1 1 calc R . .
C7 C 0.0014(18) 1.1467(8) 0.1742(7) 0.104(4) Uani 1 1 d . . .
H7A H -0.0941 1.1076 0.1612 0.080 Uiso 1 1 calc R . .
H7B H -0.0326 1.2051 0.1612 0.080 Uiso 1 1 calc R . .
H7C H 0.0304 1.1438 0.2245 0.080 Uiso 1 1 calc R . .
C8 C 0.2567(8) 1.0013(5) 0.3021(4) 0.0434(16) Uani 1 1 d . . .
C9 C 0.1912(10) 0.9522(5) 0.3585(4) 0.0533(19) Uani 1 1 d . . .
H9 H 0.1070 0.9083 0.3535 0.080 Uiso 1 1 calc R . .
C10 C 0.2767(11) 0.9819(6) 0.4231(5) 0.059(2) Uani 1 1 d . . .
H10 H 0.2564 0.9614 0.4679 0.080 Uiso 1 1 calc R . .
C11 C 0.3977(11) 1.0475(5) 0.4085(4) 0.056(2) Uani 1 1 d . . .
H11 H 0.4711 1.0778 0.4417 0.080 Uiso 1 1 calc R . .
C12 C 0.3867(10) 1.0586(5) 0.3342(5) 0.0554(19) Uani 1 1 d . . .
H12 H 0.4539 1.0973 0.3101 0.080 Uiso 1 1 calc R . .
C13 C 0.5638(17) 0.8523(9) 0.2927(6) 0.090(4) Uani 1 1 d . . .
H13 H 0.5301 0.8467 0.2445 0.080 Uiso 1 1 calc R . .
C14 C 0.4929(17) 0.8064(8) 0.3459(10) 0.107(5) Uani 1 1 d . . .
H14 H 0.4033 0.7652 0.3411 0.080 Uiso 1 1 calc R . .
C15 C 0.585(2) 0.8351(11) 0.4095(8) 0.121(6) Uani 1 1 d . . .
H15 H 0.5692 0.8143 0.4546 0.080 Uiso 1 1 calc R . .
C16 C 0.6999(17) 0.8981(12) 0.3938(8) 0.113(6) Uani 1 1 d . . .
H16 H 0.7720 0.9296 0.4266 0.080 Uiso 1 1 calc R . .
C17 C 0.6926(14) 0.9077(9) 0.3218(7) 0.096(4) Uani 1 1 d . . .
H17 H 0.7618 0.9447 0.2970 0.080 Uiso 1 1 calc R . .
C18 C -0.0139(9) 0.8971(5) 0.1460(4) 0.0456(16) Uani 1 1 d . . .
C19 C -0.0948(11) 0.8977(6) 0.0756(5) 0.061(2) Uani 1 1 d . . .
H19 H -0.0725 0.9369 0.0400 0.080 Uiso 1 1 calc R . .
C20 C -0.2176(11) 0.8266(7) 0.0695(6) 0.071(3) Uani 1 1 d . . .
H20 H -0.2893 0.8120 0.0291 0.080 Uiso 1 1 calc R . .
C21 C -0.2113(10) 0.7830(7) 0.1343(6) 0.073(3) Uani 1 1 d . . .
H21 H -0.2772 0.7344 0.1448 0.080 Uiso 1 1 calc R . .
C22 C -0.0849(11) 0.8268(6) 0.1811(5) 0.060(2) Uani 1 1 d . . .
H22 H -0.0541 0.8112 0.2280 0.080 Uiso 1 1 calc R . .
C23 C 0.2898(12) 0.7549(9) 0.0994(9) 0.099(5) Uani 1 1 d . . .
H23 H 0.3778 0.7882 0.1231 0.080 Uiso 1 1 calc R . .
C24 C 0.2226(18) 0.7650(9) 0.0301(8) 0.110(5) Uani 1 1 d . . .
H24 H 0.2577 0.8061 -0.0019 0.080 Uiso 1 1 calc R . .
C25 C 0.0953(19) 0.7036(11) 0.0172(9) 0.119(6) Uani 1 1 d . . .
H25 H 0.0281 0.6968 -0.0258 0.080 Uiso 1 1 calc R . .
C26 C 0.0799(16) 0.6549(8) 0.0743(11) 0.118(6) Uani 1 1 d . . .
H26 H 0.0024 0.6088 0.0784 0.080 Uiso 1 1 calc R . .
C27 C 0.2026(19) 0.6863(10) 0.1268(9) 0.116(5) Uani 1 1 d . . .
H27 H 0.2220 0.6644 0.1725 0.080 Uiso 1 1 calc R . .

loop_
_atom_site_aniso_label
_atom_site_aniso_U_11
_atom_site_aniso_U_22
_atom_site_aniso_U_33
_atom_site_aniso_U_23
_atom_site_aniso_U_13
_atom_site_aniso_U_12
Fe1 0.0397(5) 0.0489(6) 0.0585(7) -0.0075(6) -0.0025(4) 0.0144(5)
Fe2 0.0385(5) 0.0467(6) 0.0701(8) -0.0169(6) 0.0097(5) -0.0029(5)
C1 0.045(4) 0.042(4) 0.057(5) 0.001(4) -0.003(3) 0.002(3)
C2 0.036(3) 0.047(4) 0.056(4) -0.003(3) 0.004(3) 0.006(3)
C3 0.056(5) 0.051(5) 0.069(5) 0.000(4) 0.008(4) 0.002(4)
C4 0.093(9) 0.077(8) 0.169(14) -0.002(9) 0.053(9) -0.019(7)
C5 0.109(12) 0.174(19) 0.24(2) -0.059(18) 0.055(13) 0.001(13)
C6 0.101(8) 0.059(6) 0.086(7) 0.006(5) 0.001(6) 0.002(6)
C7 0.122(10) 0.070(7) 0.117(10) 0.002(7) -0.012(8) 0.041(7)
C8 0.030(3) 0.043(4) 0.056(4) -0.007(3) -0.003(3) 0.004(3)
C9 0.044(4) 0.051(5) 0.064(5) -0.001(4) 0.003(3) 0.003(3)
C10 0.058(5) 0.066(5) 0.055(5) -0.006(4) 0.008(4) 0.021(4)
C11 0.052(4) 0.054(5) 0.061(5) -0.015(4) -0.006(4) 0.012(4)
C12 0.052(4) 0.042(4) 0.071(5) -0.007(4) -0.002(4) 0.001(4)
C13 0.092(8) 0.093(8) 0.082(7) -0.040(7) -0.009(6) 0.056(7)
C14 0.078(8) 0.058(6) 0.183(16) -0.023(9) 0.001(9) 0.028(6)
C15 0.151(14) 0.116(12) 0.091(9) 0.015(9) -0.008(10) 0.104(11)
C16 0.071(7) 0.147(14) 0.116(12) -0.044(11) -0.027(7) 0.067(9)
C17 0.057(6) 0.119(10) 0.113(10) -0.005(8) 0.023(6) 0.046(7)
C18 0.042(4) 0.044(4) 0.050(4) -0.007(3) 0.000(3) 0.000(3)
C19 0.048(4) 0.056(5) 0.077(6) -0.009(4) -0.011(4) -0.001(4)
C20 0.040(4) 0.079(6) 0.093(7) -0.012(6) -0.005(4) 0.003(4)
C21 0.043(4) 0.059(5) 0.121(8) -0.013(6) 0.032(5) -0.015(4)
C22 0.059(5) 0.060(5) 0.064(5) -0.005(4) 0.024(4) -0.002(4)
C23 0.036(4) 0.105(9) 0.158(13) -0.070(10) 0.017(6) 0.001(5)
C24 0.104(9) 0.101(10) 0.136(12) -0.035(9) 0.079(9) 0.002(8)
C25 0.097(9) 0.114(12) 0.149(14) -0.084(11) 0.028(9) 0.003(9)
C26 0.064(7) 0.052(6) 0.25(2) -0.037(9) 0.064(10) -0.004(5)
C27 0.092(9) 0.114(11) 0.147(13) 0.029(10) 0.044(9) 0.073(9)

loop_
_atom_type_symbol
_atom_type_description
_atom_type_scat_dispersion_real
_atom_type_scat_dispersion_imag
_atom_type_scat_source
C C 0.0033 0.0016 'International Tables Vol C Tables 4.2.6.8 and 6.1.1.4'
H H 0.0000 0.0000 'International Tables Vol C Tables 4.2.6.8 and 6.1.1.4'
Fe Fe 0.3463 0.8444 'International Tables Vol C Tables 4.2.6.8 and 6.1.1.4'

loop_
_geom_angle_atom_site_label_1
_geom_angle_atom_site_label_2
_geom_angle_atom_site_label_3
_geom_angle
_geom_angle_site_symmetry_1
_geom_angle_site_symmetry_3
_geom_angle_publ_flag
C14 Fe1 C13 40.1(5) . . ?
C14 Fe1 C16 68.1(6) . . ?
C13 Fe1 C16 66.8(5) . . ?
C14 Fe1 C12 158.9(6) . . ?
C13 Fe1 C12 123.9(5) . . ?
C16 Fe1 C12 123.4(6) . . ?
C14 Fe1 C15 41.1(6) . . ?
C13 Fe1 C15 66.9(5) . . ?
C16 Fe1 C15 39.3(6) . . ?
C12 Fe1 C15 158.4(6) . . ?
C14 Fe1 C9 106.7(5) . . ?
C13 Fe1 C9 123.0(4) . . ?
C16 Fe1 C9 159.1(6) . . ?
C12 Fe1 C9 68.8(3) . . ?
C15 Fe1 C9 123.7(7) . . ?
C14 Fe1 C10 122.6(6) . . ?
C13 Fe1 C10 158.8(5) . . ?
C16 Fe1 C10 123.7(5) . . ?
C12 Fe1 C10 68.3(4) . . ?
C15 Fe1 C10 108.4(5) . . ?
C9 Fe1 C10 40.8(3) . . ?
C14 Fe1 C11 158.6(6) . . ?
C13 Fe1 C11 159.6(5) . . ?
C16 Fe1 C11 108.3(5) . . ?
C12 Fe1 C11 40.8(3) . . ?
C15 Fe1 C11 122.8(5) . . ?
C9 Fe1 C11 68.8(3) . . ?
C10 Fe1 C11 40.6(4) . . ?
C14 Fe1 C17 67.5(6) . . ?
C13 Fe1 C17 39.7(5) . . ?
C16 Fe1 C17 39.4(5) . . ?
C12 Fe1 C17 109.0(5) . . ?
C15 Fe1 C17 66.1(6) . . ?
C9 Fe1 C17 159.1(5) . . ?
C10 Fe1 C17 159.4(5) . . ?
C11 Fe1 C17 124.0(5) . . ?
C14 Fe1 C8 122.3(5) . . ?
C13 Fe1 C8 108.1(4) . . ?
C16 Fe1 C8 158.9(6) . . ?
C12 Fe1 C8 40.9(3) . . ?
C15 Fe1 C8 159.8(7) . . ?
C9 Fe1 C8 41.1(3) . . ?
C10 Fe1 C8 68.7(3) . . ?
C11 Fe1 C8 68.9(3) . . ?
C17 Fe1 C8 123.6(4) . . ?
C25 Fe2 C23 66.3(6) . . ?
C25 Fe2 C22 161.8(6) . . ?
C23 Fe2 C22 122.3(5) . . ?
C25 Fe2 C27 65.7(7) . . ?
C23 Fe2 C27 39.7(6) . . ?
C22 Fe2 C27 109.6(5) . . ?
C25 Fe2 C26 38.4(6) . . ?
C23 Fe2 C26 67.2(5) . . ?
C22 Fe2 C26 126.5(6) . . ?
C27 Fe2 C26 40.3(6) . . ?
C25 Fe2 C24 39.4(5) . . ?
C23 Fe2 C24 39.8(5) . . ?
C22 Fe2 C24 157.0(5) . . ?
C27 Fe2 C24 66.3(6) . . ?
C26 Fe2 C24 66.2(6) . . ?
C25 Fe2 C21 124.1(5) . . ?
C23 Fe2 C21 155.1(6) . . ?
C22 Fe2 C21 41.1(4) . . ?
C27 Fe2 C21 119.7(6) . . ?
C26 Fe2 C21 106.0(4) . . ?
C24 Fe2 C21 161.4(6) . . ?
C25 Fe2 C20 107.6(6) . . ?
C23 Fe2 C20 164.7(6) . . ?
C22 Fe2 C20 67.9(4) . . ?
C27 Fe2 C20 152.6(6) . . ?
C26 Fe2 C20 117.6(5) . . ?
C24 Fe2 C20 126.7(6) . . ?
C21 Fe2 C20 40.1(4) . . ?
C25 Fe2 C19 121.2(6) . . ?
C23 Fe2 C19 128.4(5) . . ?
C22 Fe2 C19 67.9(4) . . ?
C27 Fe2 C19 165.4(6) . . ?
C26 Fe2 C19 152.9(6) . . ?
C24 Fe2 C19 110.0(5) . . ?
C21 Fe2 C19 68.7(4) . . ?
C20 Fe2 C19 41.2(4) . . ?
C25 Fe2 C18 156.5(6) . . ?
C23 Fe2 C18 110.9(4) . . ?
C22 Fe2 C18 40.2(3) . . ?
C27 Fe2 C18 128.3(6) . . ?
C26 Fe2 C18 164.3(6) . . ?
C24 Fe2 C18 123.1(5) . . ?
C21 Fe2 C18 68.8(3) . . ?
C20 Fe2 C18 68.6(3) . . ?
C19 Fe2 C18 40.6(3) . . ?
C2 C1 C8 152.1(8) . . ?
C2 C1 C3 64.1(6) . . ?
C8 C1 C3 143.4(7) . . ?
C1 C2 C18 150.6(8) . . ?
C1 C2 C3 65.2(6) . . ?
C18 C2 C3 144.2(8) . . ?
C2 C3 C6 121.4(8) . . ?
C2 C3 C1 50.7(5) . . ?
C6 C3 C1 121.5(8) . . ?
C2 C3 C4 116.1(8) . . ?
C6 C3 C4 112.8(9) . . ?
C1 C3 C4 120.7(9) . . ?
C5 C4 C3 115.4(13) . . ?
C7 C6 C3 115.1(10) . . ?
C12 C8 C1 126.1(7) . . ?
C12 C8 C9 106.3(7) . . ?
C1 C8 C9 127.6(7) . . ?
C12 C8 Fe1 68.3(4) . . ?
C1 C8 Fe1 126.1(5) . . ?
C9 C8 Fe1 68.4(4) . . ?
C10 C9 C8 108.2(7) . . ?
C10 C9 Fe1 69.8(5) . . ?
C8 C9 Fe1 70.5(4) . . ?
C11 C10 C9 108.9(8) . . ?
C11 C10 Fe1 70.0(5) . . ?
C9 C10 Fe1 69.5(5) . . ?
C10 C11 C12 107.2(7) . . ?
C10 C11 Fe1 69.4(5) . . ?
C12 C11 Fe1 69.0(5) . . ?
C11 C12 C8 109.3(8) . . ?
C11 C12 Fe1 70.2(5) . . ?
C8 C12 Fe1 70.8(4) . . ?
C14 C13 C17 109.4(12) . . ?
C14 C13 Fe1 69.7(6) . . ?
C17 C13 Fe1 71.5(6) . . ?
C13 C14 C15 105.5(14) . . ?
C13 C14 Fe1 70.2(6) . . ?
C15 C14 Fe1 69.9(7) . . ?
C16 C15 C14 108.7(15) . . ?
C16 C15 Fe1 70.2(7) . . ?
C14 C15 Fe1 69.0(6) . . ?
C15 C16 C17 108.8(14) . . ?
C15 C16 Fe1 70.5(7) . . ?
C17 C16 Fe1 71.6(6) . . ?
C16 C17 C13 107.5(14) . . ?
C16 C17 Fe1 69.0(6) . . ?
C13 C17 Fe1 68.8(6) . . ?
C22 C18 C19 107.2(7) . . ?
C22 C18 C2 127.5(7) . . ?
C19 C18 C2 125.3(8) . . ?
C22 C18 Fe2 68.7(5) . . ?
C19 C18 Fe2 69.4(5) . . ?
C2 C18 Fe2 127.8(5) . . ?
C18 C19 C20 107.4(9) . . ?
C18 C19 Fe2 70.0(5) . . ?
C20 C19 Fe2 69.0(5) . . ?
C21 C20 C19 108.7(9) . . ?
C21 C20 Fe2 69.9(5) . . ?
C19 C20 Fe2 69.8(5) . . ?
C20 C21 C22 107.0(8) . . ?
C20 C21 Fe2 70.0(5) . . ?
C22 C21 Fe2 69.0(4) . . ?
C18 C22 C21 109.7(8) . . ?
C18 C22 Fe2 71.2(5) . . ?
C21 C22 Fe2 69.9(5) . . ?
C24 C23 C27 107.1(12) . . ?
C24 C23 Fe2 70.2(6) . . ?
C27 C23 Fe2 70.1(6) . . ?
C25 C24 C23 107.2(14) . . ?
C25 C24 Fe2 69.6(7) . . ?
C23 C24 Fe2 70.0(6) . . ?
C26 C25 C24 110.7(16) . . ?
C26 C25 Fe2 71.6(8) . . ?
C24 C25 Fe2 70.9(7) . . ?
C25 C26 C27 106.7(12) . . ?
C25 C26 Fe2 70.0(7) . . ?
C27 C26 Fe2 69.6(7) . . ?
C23 C27 C26 108.3(14) . . ?
C23 C27 Fe2 70.2(7) . . ?
C26 C27 Fe2 70.2(7) . . ?

loop_
_geom_bond_atom_site_label_1
_geom_bond_atom_site_label_2
_geom_bond_distance
_geom_bond_site_symmetry_2
_geom_bond_publ_flag
Fe1 C14 2.005(11) . ?
Fe1 C13 2.011(9) . ?
Fe1 C16 2.012(10) . ?
Fe1 C12 2.021(8) . ?
Fe1 C15 2.017(10) . ?
Fe1 C9 2.026(8) . ?
Fe1 C10 2.030(8) . ?
Fe1 C11 2.037(8) . ?
Fe1 C17 2.046(10) . ?
Fe1 C8 2.054(7) . ?
Fe2 C25 2.007(12) . ?
Fe2 C23 2.021(9) . ?
Fe2 C22 2.022(8) . ?
Fe2 C27 2.019(11) . ?
Fe2 C26 2.027(11) . ?
Fe2 C24 2.024(10) . ?
Fe2 C21 2.034(8) . ?
Fe2 C20 2.035(9) . ?
Fe2 C19 2.046(9) . ?
Fe2 C18 2.055(8) . ?
C1 C2 1.285(11) . ?
C1 C8 1.429(10) . ?
C1 C3 1.508(12) . ?
C2 C18 1.450(10) . ?
C2 C3 1.494(11) . ?
C3 C6 1.500(13) . ?
C3 C4 1.553(14) . ?
C4 C5 1.358(18) . ?
C6 C7 1.470(16) . ?
C8 C12 1.424(10) . ?
C8 C9 1.432(11) . ?
C9 C10 1.413(12) . ?
C10 C11 1.409(13) . ?
C11 C12 1.414(12) . ?
C13 C14 1.378(18) . ?
C13 C17 1.379(18) . ?
C14 C15 1.412(19) . ?
C15 C16 1.36(2) . ?
C16 C17 1.369(18) . ?
C18 C22 1.400(11) . ?
C18 C19 1.423(11) . ?
C19 C20 1.437(13) . ?
C20 C21 1.395(14) . ?
C21 C22 1.425(13) . ?
C23 C24 1.376(19) . ?
C23 C27 1.371(19) . ?
C24 C25 1.360(18) . ?
C25 C26 1.33(2) . ?
C26 C27 1.39(2) . ?
